data_2205180
loop_
_publ_author_name
'Liang-Zhong Xu'
'Kai Li'
'Guan-Ping Yu'
'Guo-Dong Si'
'Cheng-Long Yu'

_publ_section_title
;
 2-Oxo-2-phenylethyl morpholine-4-carbodithioate
;
_journal_issue 2
_journal_name_full 'Acta Crystallographica Section E'
_journal_page_first o215
_journal_page_last o216
_journal_paper_doi 10.1107/S1600536804033999
_journal_volume 61
_journal_year 2005
_chemical_formula_iupac 'C13 H15 N O2 S2'
_chemical_formula_moiety 'C13 H15 N O2 S2'
_chemical_formula_sum 'C13 H15 N O2 S2'
_chemical_formula_weight 281.38
_chemical_name_systematic
;
2-Oxo-2-phenylethyl morpholine-4-carbodithioate
;
_space_group_IT_number 61
_symmetry_cell_setting orthorhombic
_symmetry_space_group_name_Hall '-P 2ac 2ab'
_symmetry_space_group_name_H-M 'P b c a'
_atom_sites_solution_hydrogens geom
_atom_sites_solution_primary direct
_atom_sites_solution_secondary difmap
_audit_creation_method SHELXL-97
_cell_angle_alpha 90.00
_cell_angle_beta 90.00
_cell_angle_gamma 90.00
_cell_formula_units_Z 8
_cell_length_a 9.5294(9)
_cell_length_b 8.4805(8)
_cell_length_c 33.362(3)
_cell_measurement_reflns_used 2566
_cell_measurement_temperature 293(2)
_cell_measurement_theta_max 20.07
_cell_measurement_theta_min 2.44
_cell_volume 2696.1(4)
_computing_cell_refinement SMART
_computing_data_collection 'SMART (Bruker, 1998)'
_computing_data_reduction 'SAINT (Bruker, 1999)'
_computing_molecular_graphics 'SHELXTL (Bruker, 1999)'
_computing_publication_material SHELXTL
_computing_structure_refinement 'SHELXL97 (Sheldrick, 1997)'
_computing_structure_solution 'SHELXS97 (Sheldrick, 1997)'
_diffrn_ambient_temperature 293(2)
_diffrn_measured_fraction_theta_full 1.000
_diffrn_measured_fraction_theta_max 1.000
_diffrn_measurement_device_type 'Bruker SMART 1000 CCD area-detector'
_diffrn_measurement_method '\f and \w'
_diffrn_radiation_monochromator graphite
_diffrn_radiation_source 'fine-focus sealed tube'
_diffrn_radiation_type MoK\a
_diffrn_radiation_wavelength 0.71073
_diffrn_reflns_av_R_equivalents 0.0527
_diffrn_reflns_av_sigmaI/netI 0.0568
_diffrn_reflns_limit_h_max 7
_diffrn_reflns_limit_h_min -11
_diffrn_reflns_limit_k_max 9
_diffrn_reflns_limit_k_min -10
_diffrn_reflns_limit_l_max 39
_diffrn_reflns_limit_l_min -38
_diffrn_reflns_number 13423
_diffrn_reflns_theta_full 25.00
_diffrn_reflns_theta_max 25.00
_diffrn_reflns_theta_min 1.22
_diffrn_standards_number 0
_exptl_absorpt_coefficient_mu 0.388
_exptl_absorpt_correction_T_max 0.933
_exptl_absorpt_correction_T_min 0.801
_exptl_absorpt_correction_type multi-scan
_exptl_absorpt_process_details '(SADABS; Sheldrick, 1996)'
_exptl_crystal_colour colorless
_exptl_crystal_density_diffrn 1.386
_exptl_crystal_density_method 'not measured'
_exptl_crystal_description block
_exptl_crystal_F_000 1184
_exptl_crystal_size_max 0.54
_exptl_crystal_size_mid 0.34
_exptl_crystal_size_min 0.18
_refine_diff_density_max 0.156
_refine_diff_density_min -0.163
_refine_ls_extinction_method none
_refine_ls_goodness_of_fit_ref 0.866
_refine_ls_hydrogen_treatment constr
_refine_ls_matrix_type full
_refine_ls_number_parameters 163
_refine_ls_number_reflns 2367
_refine_ls_number_restraints 0
_refine_ls_restrained_S_all 0.866
_refine_ls_R_factor_all 0.0525
_refine_ls_R_factor_gt 0.0268
_refine_ls_shift/su_max 0.001
_refine_ls_shift/su_mean 0.000
_refine_ls_structure_factor_coef Fsqd
_refine_ls_weighting_details 'calc w = 1/[\s^2^(Fo^2^)+(0.0531P)^2^] where P = (Fo^2^+2Fc^2^)/3'
_refine_ls_weighting_scheme calc
_refine_ls_wR_factor_gt 0.0645
_refine_ls_wR_factor_ref 0.0957
_reflns_number_gt 1349
_reflns_number_total 2367
_reflns_threshold_expression I>2\s(I)
_cod_data_source_file wn6317.cif
_cod_data_source_block I
_cod_depositor_comments
;
The following automatic conversions were performed:
'_symmetry_cell_setting' value 'Orthorhombic' changed to 'orthorhombic'
according to '/home/saulius/struct/CIF-dictionaries/cif_core.dic'
dictionary named 'cif_core.dic' version 2.4.1 from 2010-06-29.

Automatic conversion script
Id: cif_fix_enum 1527 2010-12-29 10:47:43Z saulius 

The following automatic conversions were performed:

'_symmetry_cell_setting' value 'Orthorhombic' changed to
'orthorhombic' according to
/home/saulius/struct/CIF-dictionaries/cif_core.dic dictionary named
'cif_core.dic' version 2.4.1 from 2010-06-29.

Automatic conversion script
Id: cif_fix_values 1715 2011-07-08 13:25:40Z adriana 
;
_cod_database_code 2205180
_cod_database_fobs_code 2205180

loop_
_symmetry_equiv_pos_as_xyz
'x, y, z'
'-x+1/2, -y, z+1/2'
'-x, y+1/2, -z+1/2'
'x+1/2, -y+1/2, -z'
'-x, -y, -z'
'x-1/2, y, -z-1/2'
'x, -y-1/2, z-1/2'
'-x-1/2, y-1/2, z'

loop_
_atom_site_label
_atom_site_fract_x
_atom_site_fract_y
_atom_site_fract_z
_atom_site_U_iso_or_equiv
_atom_site_adp_type
_atom_site_calc_flag
_atom_site_refinement_flags
_atom_site_occupancy
_atom_site_type_symbol
S1 0.57422(8) 1.10672(9) 0.35357(2) 0.0678(3) Uani d . 1 S
S2 0.35387(8) 1.02771(8) 0.41461(2) 0.0590(2) Uani d . 1 S
N1 0.5458(2) 1.2449(2) 0.42437(6) 0.0505(5) Uani d . 1 N
O1 0.69414(19) 1.3915(2) 0.48758(5) 0.0632(5) Uani d . 1 O
O2 0.4933(2) 0.7222(2) 0.39559(5) 0.0667(5) Uani d . 1 O
C1 0.5011(3) 1.1378(3) 0.39780(7) 0.0460(6) Uani d . 1 C
C2 0.6645(3) 1.3496(3) 0.41651(7) 0.0566(7) Uani d . 1 C
H2A 0.6310 1.4562 0.4121 0.068 Uiso calc R 1 H
H2B 0.7134 1.3154 0.3925 0.068 Uiso calc R 1 H
C3 0.7626(3) 1.3469(3) 0.45140(7) 0.0592(7) Uani d . 1 C
H3A 0.8009 1.2416 0.4544 0.071 Uiso calc R 1 H
H3B 0.8399 1.4185 0.4463 0.071 Uiso calc R 1 H
C4 0.5852(3) 1.2832(3) 0.49581(8) 0.0663(8) Uani d . 1 C
H4A 0.5400 1.3118 0.5208 0.080 Uiso calc R 1 H
H4B 0.6247 1.1785 0.4990 0.080 Uiso calc R 1 H
C5 0.4776(3) 1.2805(3) 0.46287(8) 0.0650(8) Uani d . 1 C
H5A 0.4071 1.2011 0.4687 0.078 Uiso calc R 1 H
H5B 0.4312 1.3821 0.4613 0.078 Uiso calc R 1 H
C6 0.3215(3) 0.9038(3) 0.37217(8) 0.0568(7) Uani d . 1 C
H6A 0.2262 0.8642 0.3739 0.068 Uiso calc R 1 H
H6B 0.3280 0.9675 0.3481 0.068 Uiso calc R 1 H
C7 0.4202(3) 0.7650(3) 0.36808(8) 0.0495(7) Uani d . 1 C
C8 0.4194(3) 0.6798(3) 0.32903(7) 0.0489(7) Uani d . 1 C
C9 0.5168(3) 0.5621(3) 0.32268(9) 0.0679(8) Uani d . 1 C
H9 0.5824 0.5397 0.3425 0.082 Uiso calc R 1 H
C10 0.5186(4) 0.4775(4) 0.28767(10) 0.0844(10) Uani d . 1 C
H10 0.5844 0.3978 0.2840 0.101 Uiso calc R 1 H
C11 0.4235(5) 0.5105(4) 0.25815(10) 0.0870(11) Uani d . 1 C
H11 0.4254 0.4541 0.2342 0.104 Uiso calc R 1 H
C12 0.3266(4) 0.6251(4) 0.26368(10) 0.0875(11) Uani d . 1 C
H12 0.2621 0.6470 0.2435 0.105 Uiso calc R 1 H
C13 0.3223(3) 0.7108(3) 0.29932(9) 0.0685(8) Uani d . 1 C
H13 0.2545 0.7883 0.3031 0.082 Uiso calc R 1 H

loop_
_atom_site_aniso_label
_atom_site_aniso_U_11
_atom_site_aniso_U_22
_atom_site_aniso_U_33
_atom_site_aniso_U_12
_atom_site_aniso_U_13
_atom_site_aniso_U_23
S1 0.0807(6) 0.0779(5) 0.0446(4) -0.0142(4) 0.0076(4) -0.0054(4)
S2 0.0511(4) 0.0578(4) 0.0680(5) -0.0040(4) 0.0059(4) -0.0016(4)
N1 0.0476(13) 0.0579(13) 0.0461(13) -0.0058(11) 0.0054(10) -0.0042(11)
O1 0.0635(12) 0.0752(12) 0.0507(11) -0.0118(11) 0.0021(10) -0.0103(9)
O2 0.0736(13) 0.0661(12) 0.0605(12) 0.0140(10) -0.0214(11) 0.0011(10)
C1 0.0447(15) 0.0456(13) 0.0477(15) 0.0064(12) -0.0047(12) 0.0047(12)
C2 0.0633(19) 0.0564(16) 0.0500(16) -0.0121(15) 0.0036(14) 0.0032(12)
C3 0.0549(18) 0.0684(18) 0.0543(16) -0.0111(14) 0.0042(15) -0.0007(14)
C4 0.072(2) 0.079(2) 0.0482(17) -0.0079(18) 0.0132(15) -0.0072(15)
C5 0.0547(18) 0.078(2) 0.0622(19) -0.0038(16) 0.0127(15) -0.0172(15)
C6 0.0483(17) 0.0519(15) 0.0702(18) -0.0050(14) -0.0125(14) 0.0022(13)
C7 0.0438(15) 0.0473(15) 0.0574(17) -0.0035(13) -0.0067(14) 0.0118(13)
C8 0.0516(16) 0.0464(15) 0.0488(16) -0.0076(13) -0.0047(14) 0.0096(12)
C9 0.072(2) 0.077(2) 0.0547(19) 0.0046(18) 0.0018(16) 0.0070(16)
C10 0.101(3) 0.085(2) 0.067(2) 0.005(2) 0.017(2) -0.0037(19)
C11 0.129(3) 0.075(2) 0.057(2) -0.030(2) 0.009(2) -0.0003(18)
C12 0.114(3) 0.080(2) 0.068(2) -0.028(2) -0.037(2) 0.0129(19)
C13 0.081(2) 0.0547(17) 0.070(2) -0.0104(16) -0.0235(17) 0.0084(15)

loop_
_atom_type_symbol
_atom_type_description
_atom_type_scat_dispersion_real
_atom_type_scat_dispersion_imag
_atom_type_scat_source
C C 0.0033 0.0016 'International Tables Vol C Tables 4.2.6.8 and 6.1.1.4'
H H 0.0000 0.0000 'International Tables Vol C Tables 4.2.6.8 and 6.1.1.4'
N N 0.0061 0.0033 'International Tables Vol C Tables 4.2.6.8 and 6.1.1.4'
O O 0.0106 0.0060 'International Tables Vol C Tables 4.2.6.8 and 6.1.1.4'
S S 0.1246 0.1234 'International Tables Vol C Tables 4.2.6.8 and 6.1.1.4'

loop_
_geom_angle_atom_site_label_1
_geom_angle_atom_site_label_2
_geom_angle_atom_site_label_3
_geom_angle
_geom_angle_publ_flag
C1 S2 C6 101.24(12) yes
C1 N1 C2 122.6(2) ?
C1 N1 C5 125.2(2) ?
C2 N1 C5 112.0(2) yes
C4 O1 C3 109.21(18) yes
N1 C1 S1 124.42(19) yes
N1 C1 S2 113.49(18) yes
S1 C1 S2 122.09(15) yes
N1 C2 C3 109.6(2) ?
N1 C2 H2A 109.8 ?
C3 C2 H2A 109.8 ?
N1 C2 H2B 109.8 ?
C3 C2 H2B 109.8 ?
H2A C2 H2B 108.2 ?
O1 C3 C2 111.7(2) ?
O1 C3 H3A 109.3 ?
C2 C3 H3A 109.3 ?
O1 C3 H3B 109.3 ?
C2 C3 H3B 109.3 ?
H3A C3 H3B 107.9 ?
O1 C4 C5 111.6(2) ?
O1 C4 H4A 109.3 ?
C5 C4 H4A 109.3 ?
O1 C4 H4B 109.3 ?
C5 C4 H4B 109.3 ?
H4A C4 H4B 108.0 ?
N1 C5 C4 109.9(2) ?
N1 C5 H5A 109.7 ?
C4 C5 H5A 109.7 ?
N1 C5 H5B 109.7 ?
C4 C5 H5B 109.7 ?
H5A C5 H5B 108.2 ?
C7 C6 S2 114.88(17) ?
C7 C6 H6A 108.5 ?
S2 C6 H6A 108.5 ?
C7 C6 H6B 108.5 ?
S2 C6 H6B 108.5 ?
H6A C6 H6B 107.5 ?
O2 C7 C8 121.4(2) ?
O2 C7 C6 121.6(2) ?
C8 C7 C6 116.9(2) ?
C9 C8 C13 118.6(3) ?
C9 C8 C7 118.8(2) ?
C13 C8 C7 122.6(3) ?
C10 C9 C8 121.2(3) ?
C10 C9 H9 119.4 ?
C8 C9 H9 119.4 ?
C11 C10 C9 119.9(3) ?
C11 C10 H10 120.1 ?
C9 C10 H10 120.1 ?
C12 C11 C10 120.1(3) ?
C12 C11 H11 120.0 ?
C10 C11 H11 120.0 ?
C11 C12 C13 120.7(3) ?
C11 C12 H12 119.7 ?
C13 C12 H12 119.7 ?
C8 C13 C12 119.6(3) ?
C8 C13 H13 120.2 ?
C12 C13 H13 120.2 ?

loop_
_geom_bond_atom_site_label_1
_geom_bond_atom_site_label_2
_geom_bond_distance
_geom_bond_publ_flag
S1 C1 1.653(3) yes
S2 C1 1.776(3) yes
S2 C6 1.790(2) yes
N1 C1 1.339(3) yes
N1 C2 1.462(3) yes
N1 C5 1.471(3) yes
O1 C4 1.413(3) yes
O1 C3 1.423(3) yes
O2 C7 1.208(3) yes
C2 C3 1.493(3) yes
C2 H2A 0.9700 ?
C2 H2B 0.9700 ?
C3 H3A 0.9700 ?
C3 H3B 0.9700 ?
C4 C5 1.503(4) yes
C4 H4A 0.9700 ?
C4 H4B 0.9700 ?
C5 H5A 0.9700 ?
C5 H5B 0.9700 ?
C6 C7 1.513(3) yes
C6 H6A 0.9700 ?
C6 H6B 0.9700 ?
C7 C8 1.490(3) yes
C8 C9 1.380(3) ?
C8 C13 1.381(3) ?
C9 C10 1.371(4) ?
C9 H9 0.9300 ?
C10 C11 1.368(4) ?
C10 H10 0.9300 ?
C11 C12 1.354(4) ?
C11 H11 0.9300 ?
C12 C13 1.394(4) ?
C12 H12 0.9300 ?
C13 H13 0.9300 ?

loop_
_geom_hbond_atom_site_label_D
_geom_hbond_atom_site_label_H
_geom_hbond_atom_site_label_A
_geom_hbond_distance_DH
_geom_hbond_distance_HA
_geom_hbond_distance_DA
_geom_hbond_angle_DHA
_geom_hbond_publ_flag
C2 H2B S1 0.97 2.57 3.065(3) 112 yes
C5 H5A S2 0.97 2.38 2.928(6) 115 yes
C6 H6B S1 0.97 2.63 3.024(3) 104 yes

loop_
_geom_torsion_atom_site_label_1
_geom_torsion_atom_site_label_2
_geom_torsion_atom_site_label_3
_geom_torsion_atom_site_label_4
_geom_torsion
C2 N1 C1 S1 1.2(3)
C5 N1 C1 S1 176.4(2)
C2 N1 C1 S2 -179.28(17)
C5 N1 C1 S2 -4.1(3)
C6 S2 C1 N1 178.53(17)
C6 S2 C1 S1 -1.95(18)
C1 N1 C2 C3 -131.3(2)
C5 N1 C2 C3 52.9(3)
C4 O1 C3 C2 61.4(3)
N1 C2 C3 O1 -57.5(3)
C3 O1 C4 C5 -60.5(3)
C1 N1 C5 C4 132.1(2)
C2 N1 C5 C4 -52.3(3)
O1 C4 C5 N1 56.2(3)
C1 S2 C6 C7 77.46(19)
S2 C6 C7 O2 15.6(3)
S2 C6 C7 C8 -166.61(18)
O2 C7 C8 C9 -8.2(4)
C6 C7 C8 C9 174.0(2)
O2 C7 C8 C13 169.9(2)
C6 C7 C8 C13 -7.9(3)
C13 C8 C9 C10 0.4(4)
C7 C8 C9 C10 178.5(2)
C8 C9 C10 C11 0.6(5)
C9 C10 C11 C12 -0.8(5)
C10 C11 C12 C13 0.0(5)
C9 C8 C13 C12 -1.2(4)
C7 C8 C13 C12 -179.2(2)
C11 C12 C13 C8 1.0(4)

loop_
_cod_related_entry_id
_cod_related_entry_database
_cod_related_entry_code
1 ChemSpider 668001
